data_1572190
loop_
_publ_author_name
'Delano, 4th, Francis'
'Benner, Florian'
'Jang, Seoyun'
'Greer, Samuel M.'
'Demir, Selvan'

_publ_section_title
;
 Construction of intermolecular &#x3c3;-hole interactions in rare earth
 metallocene complexes using a 2,3,4,5-tetraiodopyrrolyl anion.
;
_journal_issue 33
_journal_name_full 'Chemical science'
_journal_page_first 13389
_journal_page_last 13404
_journal_paper_doi 10.1039/d4sc03786c
_journal_volume 15
_journal_year 2024
_chemical_formula_moiety 'C24 H30 Dy I4 N, C H2 Cl2'
_chemical_formula_sum 'C25 H32 Cl2 Dy I4 N'
_chemical_formula_weight 1087.51
_space_group_crystal_system monoclinic
_space_group_IT_number 14
_space_group_name_Hall '-P 2ybc'
_space_group_name_H-M_alt 'P 1 21/c 1'
_atom_sites_solution_hydrogens geom
_atom_sites_solution_primary dual
_audit_creation_date 2023-07-10
_audit_creation_method
;
Olex2 1.5
(compiled 2023.03.06 svn.rbb2c1857 for OlexSys, GUI svn.r6748)
;
_audit_update_record
;
2024-04-22 deposited with the CCDC.	2024-07-25 downloaded from the CCDC.
;
_cell_angle_alpha 90
_cell_angle_beta 102.143(3)
_cell_angle_gamma 90
_cell_formula_units_Z 4
_cell_length_a 10.3990(3)
_cell_length_b 14.3997(4)
_cell_length_c 21.4703(6)
_cell_measurement_reflns_used 16600
_cell_measurement_temperature 260.0(1)
_cell_measurement_theta_max 30.3030
_cell_measurement_theta_min 2.8260
_cell_volume 3143.08(16)
_computing_cell_refinement 'CrysAlisPro 1.171.42.93a (Rigaku OD, 2023)'
_computing_data_collection 'CrysAlisPro 1.171.42.93a (Rigaku OD, 2023)'
_computing_data_reduction 'CrysAlisPro 1.171.42.93a (Rigaku OD, 2023)'
_computing_molecular_graphics 'Olex2 1.5 (Dolomanov et al., 2009)'
_computing_publication_material 'Olex2 1.5 (Dolomanov et al., 2009)'
_computing_structure_refinement 'SHELXL 2018/3 (Sheldrick, 2015)'
_computing_structure_solution 'SHELXT  (Sheldrick, 2015)'
_diffrn_ambient_temperature 260.0(1)
_diffrn_detector 'Hybrid Pixel Array Detector'
_diffrn_detector_area_resol_mean 10.0000
_diffrn_detector_type HyPix
_diffrn_measured_fraction_theta_full 0.997
_diffrn_measured_fraction_theta_max 0.837
_diffrn_measurement_details
;
List of Runs (angles in degrees, time in seconds):

  # Type    Start    End  Width  t~exp~   \w     \q     \k     \f   Frames
#--------------------------------------------------------------------------
  1  \w      4.00  29.00   0.50    1.50    --    6.58 -78.00 129.00   50
  2  \w    -39.00 -12.00   0.50    1.50    --   -7.98 -78.00 129.00   54
  3  \w    -28.00  19.00   0.50    1.50    --   -7.98  78.00-104.00   94
  4  \w      0.00  35.00   0.50    1.50    --    6.58 -99.00 120.00   70
  5  \w      6.00  39.00   0.50    1.50    --    6.58 -99.00-120.00   66
  6  \w    -11.00  15.00   0.50    1.50    --    6.58 -77.00  60.00   52
  7  \w      2.00  38.00   0.50    1.50    --    6.58  57.00 -90.00   72
  8  \w    -31.00   7.00   0.50    1.50    --   -7.98 -57.00  30.00   76
  9  \w    -23.00  15.00   0.50    1.50    --   -7.98  77.00 -60.00   76
 10  \w    -28.00   7.00   0.50    1.50    --   -7.98 -57.00  60.00   70
 11  \w    -15.00  15.00   0.50    1.50    --   -7.98 -77.00 -30.00   60
;
_diffrn_measurement_device 'four-circle diffractometer'
_diffrn_measurement_device_type 'XtaLAB Synergy, Dualflex, HyPix'
_diffrn_measurement_method '\w scans'
_diffrn_orient_matrix_type 'CrysAlisPro convention (1999,Acta A55,543-557)'
_diffrn_orient_matrix_UB_11 -0.0318871000
_diffrn_orient_matrix_UB_12 0.0435340000
_diffrn_orient_matrix_UB_13 -0.0065547000
_diffrn_orient_matrix_UB_21 0.0022031000
_diffrn_orient_matrix_UB_22 0.0063570000
_diffrn_orient_matrix_UB_23 0.0329660000
_diffrn_orient_matrix_UB_31 0.0620130000
_diffrn_orient_matrix_UB_32 0.0221635000
_diffrn_orient_matrix_UB_33 0.0034267000
_diffrn_radiation_monochromator mirror
_diffrn_radiation_probe x-ray
_diffrn_radiation_type 'Mo K\a'
_diffrn_radiation_wavelength 0.71073
_diffrn_reflns_av_R_equivalents 0.0605
_diffrn_reflns_av_unetI/netI 0.0513
_diffrn_reflns_Laue_measured_fraction_full 0.997
_diffrn_reflns_Laue_measured_fraction_max 0.837
_diffrn_reflns_limit_h_max 14
_diffrn_reflns_limit_h_min -14
_diffrn_reflns_limit_k_max 21
_diffrn_reflns_limit_k_min -19
_diffrn_reflns_limit_l_max 29
_diffrn_reflns_limit_l_min -31
_diffrn_reflns_number 39342
_diffrn_reflns_point_group_measured_fraction_full 0.997
_diffrn_reflns_point_group_measured_fraction_max 0.837
_diffrn_reflns_theta_full 25.242
_diffrn_reflns_theta_max 31.791
_diffrn_reflns_theta_min 2.452
_diffrn_source 'micro-focus sealed X-ray tube'
_diffrn_source_type 'PhotonJet (Mo) X-ray Source'
_exptl_absorpt_coefficient_mu 6.491
_exptl_absorpt_correction_T_max 1.000
_exptl_absorpt_correction_T_min 0.248
_exptl_absorpt_correction_type gaussian
_exptl_absorpt_process_details
;
CrysAlisPro 1.171.42.93a (Rigaku Oxford Diffraction, 2023)
Numerical absorption correction based on gaussian integration over
a multifaceted crystal model
Empirical absorption correction using spherical harmonics,
implemented in SCALE3 ABSPACK scaling algorithm.
;
_exptl_crystal_colour green
_exptl_crystal_colour_primary green
_exptl_crystal_density_diffrn 2.298
_exptl_crystal_description plate
_exptl_crystal_F_000 2004
_exptl_crystal_size_max 0.353
_exptl_crystal_size_mid 0.275
_exptl_crystal_size_min 0.111
_refine_diff_density_max 1.166
_refine_diff_density_min -1.225
_refine_diff_density_rms 0.158
_refine_ls_extinction_method none
_refine_ls_goodness_of_fit_ref 1.044
_refine_ls_hydrogen_treatment constr
_refine_ls_matrix_type full
_refine_ls_number_parameters 317
_refine_ls_number_reflns 8983
_refine_ls_number_restraints 6
_refine_ls_restrained_S_all 1.044
_refine_ls_R_factor_all 0.0558
_refine_ls_R_factor_gt 0.0373
_refine_ls_shift/su_max 0.001
_refine_ls_shift/su_mean 0.000
_refine_ls_structure_factor_coef Fsqd
_refine_ls_weighting_details 'w=1/[\s^2^(Fo^2^)+(0.0363P)^2^] where P=(Fo^2^+2Fc^2^)/3'
_refine_ls_weighting_scheme calc
_refine_ls_wR_factor_gt 0.0812
_refine_ls_wR_factor_ref 0.0880
_reflns_Friedel_coverage 0.000
_reflns_number_gt 6709
_reflns_number_total 8983
_reflns_threshold_expression 'I > 2\s(I)'
_cod_data_source_file d4sc03786c2.cif
_cod_data_source_block Cpstar2DyTIP260K
_cod_depositor_comments 'Adding full bibliography for 1572175--1572199.cif.'
_cod_database_code 1572190
_shelx_shelxl_version_number 2018/3
_chemical_oxdiff_formula C25H32Cl2DyI4N
_shelx_space_group_comment
;
The symmetry employed for this shelxl refinement is uniquely defined
by the following loop, which should always be used as a source of
symmetry information in preference to the above space-group names.
They are only intended as comments.
;
_shelx_estimated_absorpt_t_max 0.533
_shelx_estimated_absorpt_t_min 0.208
_olex2_refinement_description
;
1. Fixed Uiso
 At 1.2 times of:
  All C(H,H,H,H) groups
 At 1.5 times of:
  All C(H,H,H) groups
2. Uiso/Uaniso restraints and constraints
Cl1B \\sim Cl1A: within 2A with sigma of 0.04 and sigma for terminal atoms of
0.08 within 2A
3. Others
 Fixed Sof: Cl1A(0.5) H26C(0.5) H26D(0.5) H26A(0.5) H26B(0.5) Cl1B(0.5)
4.a Secondary CH2 refined with riding coordinates:
 C26(H26C,H26D), C26(H26A,H26B)
4.b Idealised Me refined as rotating group:
 C21(H21A,H21B,H21C), C25(H25A,H25B,H25C), C15(H15A,H15B,H15C), C12(H12A,H12B,
 H12C), C11(H11A,H11B,H11C), C14(H14A,H14B,H14C), C22(H22A,H22B,H22C), C23(H23A,
 H23B,H23C), C13(H13A,H13B,H13C), C24(H24A,H24B,H24C)
;
_olex2_submission_special_instructions 'No special instructions were received'
_oxdiff_exptl_absorpt_empirical_details
;
Empirical correction (ABSPACK) includes:
- Absorption correction using spherical harmonics
- Frame scaling
- Detector area scaling
;
_oxdiff_exptl_absorpt_empirical_full_max 2.423
_oxdiff_exptl_absorpt_empirical_full_min 0.547

loop_
_space_group_symop_operation_xyz
'x, y, z'
'-x, y+1/2, -z+1/2'
'-x, -y, -z'
'x, -y-1/2, z-1/2'

loop_
_atom_site_label
_atom_site_type_symbol
_atom_site_fract_x
_atom_site_fract_y
_atom_site_fract_z
_atom_site_U_iso_or_equiv
_atom_site_adp_type
_atom_site_occupancy
_atom_site_site_symmetry_order
_atom_site_calc_flag
_atom_site_refinement_flags_posn
_atom_site_refinement_flags_adp
_atom_site_refinement_flags_occupancy
_atom_site_disorder_assembly
_atom_site_disorder_group
Dy1 Dy 0.80391(2) 0.71611(2) 0.33880(2) 0.02921(6) Uani 1 1 d . . . . .
I1 I 0.52372(3) 0.61759(2) 0.27954(2) 0.04306(9) Uani 1 1 d . . . . .
I4 I 0.82230(3) 0.93954(2) 0.20054(2) 0.05002(10) Uani 1 1 d . . . . .
I3 I 0.48684(3) 0.93850(2) 0.08227(2) 0.05063(10) Uani 1 1 d . . . . .
I2 I 0.29382(3) 0.72437(3) 0.12921(2) 0.06565(12) Uani 1 1 d . . . . .
Cl2 Cl 0.6086(2) 0.62687(14) 0.07884(9) 0.0881(6) Uani 1 1 d . . . . .
Cl1A Cl 0.6960(10) 0.4444(7) 0.0419(7) 0.145(5) Uani 0.5 1 d . U P A 1
N1 N 0.6779(3) 0.7747(2) 0.24101(17) 0.0332(7) Uani 1 1 d . . . . .
C5 C 0.6701(4) 0.8461(3) 0.1982(2) 0.0339(9) Uani 1 1 d . . . . .
C2 C 0.5604(4) 0.7302(3) 0.2245(2) 0.0347(9) Uani 1 1 d . . . . .
C10 C 0.9577(5) 0.6484(3) 0.2652(2) 0.0403(10) Uani 1 1 d . . . . .
C6 C 0.8874(4) 0.5715(3) 0.2818(3) 0.0420(11) Uani 1 1 d . . . . .
C8 C 1.0269(5) 0.6215(3) 0.3724(3) 0.0470(12) Uani 1 1 d . . . . .
C21 C 0.5209(5) 0.7368(4) 0.4240(3) 0.0622(16) Uani 1 1 d . . . . .
H21A H 0.457840 0.753133 0.386207 0.093 Uiso 1 1 calc R U . . .
H21B H 0.495320 0.763696 0.460497 0.093 Uiso 1 1 calc R U . . .
H21C H 0.524481 0.670406 0.428454 0.093 Uiso 1 1 calc R U . . .
C20 C 0.6800(5) 0.8528(3) 0.3852(2) 0.0439(11) Uani 1 1 d . . . . .
C19 C 0.8158(5) 0.8727(3) 0.4031(3) 0.0474(12) Uani 1 1 d . . . . .
C4 C 0.5496(4) 0.8454(3) 0.1557(2) 0.0357(9) Uani 1 1 d . . . . .
C9 C 1.0425(4) 0.6801(3) 0.3213(3) 0.0443(11) Uani 1 1 d . . . . .
C3 C 0.4786(4) 0.7706(3) 0.1734(2) 0.0370(9) Uani 1 1 d . . . . .
C16 C 0.6548(4) 0.7730(3) 0.4193(2) 0.0374(9) Uani 1 1 d . . . . .
C25 C 0.5778(6) 0.9109(4) 0.3426(3) 0.0672(17) Uani 1 1 d . . . . .
H25A H 0.617744 0.944190 0.312892 0.101 Uiso 1 1 calc R U . . .
H25B H 0.540917 0.954217 0.368015 0.101 Uiso 1 1 calc R U . . .
H25C H 0.509527 0.871397 0.319816 0.101 Uiso 1 1 calc R U . . .
C15 C 0.9526(7) 0.6814(5) 0.1986(3) 0.0689(17) Uani 1 1 d . . . . .
H15A H 0.863550 0.678927 0.174802 0.103 Uiso 1 1 calc R U . . .
H15B H 1.006989 0.642282 0.178726 0.103 Uiso 1 1 calc R U . . .
H15C H 0.984073 0.744192 0.199673 0.103 Uiso 1 1 calc R U . . .
C12 C 0.8878(7) 0.4762(4) 0.3843(4) 0.080(2) Uani 1 1 d . . . . .
H12A H 0.892397 0.495037 0.427646 0.119 Uiso 1 1 calc R U . . .
H12B H 0.945616 0.424411 0.383544 0.119 Uiso 1 1 calc R U . . .
H12C H 0.799259 0.458360 0.365418 0.119 Uiso 1 1 calc R U . . .
C11 C 0.8003(6) 0.5090(4) 0.2338(4) 0.0730(19) Uani 1 1 d . . . . .
H11A H 0.754226 0.466502 0.255810 0.110 Uiso 1 1 calc R U . . .
H11B H 0.853503 0.474797 0.210332 0.110 Uiso 1 1 calc R U . . .
H11C H 0.737881 0.546187 0.204999 0.110 Uiso 1 1 calc R U . . .
C14 C 1.1416(6) 0.7569(5) 0.3233(4) 0.083(2) Uani 1 1 d . . . . .
H14A H 1.096621 0.813866 0.309413 0.125 Uiso 1 1 calc R U . . .
H14B H 1.200065 0.741669 0.295713 0.125 Uiso 1 1 calc R U . . .
H14C H 1.191132 0.764141 0.366121 0.125 Uiso 1 1 calc R U . . .
C17 C 0.7748(4) 0.7434(3) 0.4575(2) 0.0378(9) Uani 1 1 d . . . . .
C18 C 0.8733(4) 0.8049(3) 0.4484(2) 0.0408(10) Uani 1 1 d . . . . .
C22 C 0.7899(7) 0.6663(4) 0.5063(3) 0.0661(16) Uani 1 1 d . . . . .
H22A H 0.743784 0.612148 0.487323 0.099 Uiso 1 1 calc R U . . .
H22B H 0.753909 0.686002 0.541785 0.099 Uiso 1 1 calc R U . . .
H22C H 0.881415 0.651896 0.520674 0.099 Uiso 1 1 calc R U . . .
C7 C 0.9288(5) 0.5555(3) 0.3475(3) 0.0421(11) Uani 1 1 d . . . . .
C23 C 1.0088(5) 0.8127(5) 0.4907(3) 0.0696(18) Uani 1 1 d . . . . .
H23A H 1.034387 0.753676 0.510148 0.104 Uiso 1 1 calc R U . . .
H23B H 1.007513 0.858278 0.523151 0.104 Uiso 1 1 calc R U . . .
H23C H 1.070663 0.831148 0.465506 0.104 Uiso 1 1 calc R U . . .
C13 C 1.1179(7) 0.6154(6) 0.4365(3) 0.090(3) Uani 1 1 d . . . . .
H13A H 1.155845 0.675256 0.448221 0.135 Uiso 1 1 calc R U . . .
H13B H 1.186515 0.571501 0.434668 0.135 Uiso 1 1 calc R U . . .
H13C H 1.069492 0.595376 0.467517 0.135 Uiso 1 1 calc R U . . .
C24 C 0.8865(8) 0.9579(4) 0.3862(3) 0.075(2) Uani 1 1 d . . . . .
H24A H 0.969828 0.939924 0.377459 0.113 Uiso 1 1 calc R U . . .
H24B H 0.900352 1.000647 0.421278 0.113 Uiso 1 1 calc R U . . .
H24C H 0.834186 0.987033 0.349219 0.113 Uiso 1 1 calc R U . . .
C26 C 0.6939(12) 0.5589(5) 0.0366(5) 0.121(4) Uani 1 1 d . . . . .
H26C H 0.661809 0.573922 -0.008030 0.145 Uiso 0.5 1 calc R U P A 1
H26D H 0.784791 0.579273 0.047455 0.145 Uiso 0.5 1 calc R U P A 1
H26A H 0.651241 0.562469 -0.008112 0.145 Uiso 0.5 1 calc R U P A -1
H26B H 0.781614 0.584512 0.040883 0.145 Uiso 0.5 1 calc R U P A -1
Cl1B Cl 0.7075(11) 0.4495(7) 0.0572(4) 0.111(3) Uani 0.5 1 d . U P A -1

loop_
_atom_site_aniso_label
_atom_site_aniso_U_11
_atom_site_aniso_U_22
_atom_site_aniso_U_33
_atom_site_aniso_U_23
_atom_site_aniso_U_13
_atom_site_aniso_U_12
Dy1 0.02792(10) 0.02893(11) 0.02890(11) -0.00031(7) 0.00170(7) 0.00365(7)
I1 0.04414(17) 0.03805(16) 0.04612(19) 0.00248(13) 0.00753(13) -0.01199(12)
I4 0.04434(18) 0.04725(18) 0.0578(2) 0.00801(15) 0.00933(15) -0.01297(13)
I3 0.0581(2) 0.05310(19) 0.03918(18) 0.01267(14) 0.00678(15) 0.01837(14)
I2 0.03678(18) 0.0634(2) 0.0840(3) -0.0010(2) -0.01636(17) -0.00680(14)
Cl2 0.1046(14) 0.0916(13) 0.0686(11) 0.0077(9) 0.0193(10) 0.0337(10)
Cl1A 0.088(4) 0.076(4) 0.275(13) -0.039(6) 0.049(6) -0.008(3)
N1 0.0298(17) 0.0384(19) 0.0296(19) 0.0035(15) 0.0023(14) 0.0006(13)
C5 0.030(2) 0.036(2) 0.037(2) 0.0047(18) 0.0093(17) 0.0012(16)
C2 0.031(2) 0.035(2) 0.037(2) 0.0016(18) 0.0049(18) -0.0005(16)
C10 0.046(3) 0.039(2) 0.037(2) 0.0030(19) 0.012(2) 0.0176(19)
C6 0.034(2) 0.031(2) 0.059(3) -0.013(2) 0.006(2) 0.0046(17)
C8 0.036(2) 0.052(3) 0.049(3) -0.006(2) 0.001(2) 0.017(2)
C21 0.040(3) 0.079(4) 0.071(4) -0.022(3) 0.019(3) -0.001(3)
C20 0.059(3) 0.034(2) 0.036(2) 0.0001(19) 0.003(2) 0.018(2)
C19 0.060(3) 0.035(2) 0.051(3) -0.010(2) 0.023(3) -0.008(2)
C4 0.033(2) 0.038(2) 0.035(2) 0.0027(18) 0.0043(18) 0.0026(16)
C9 0.032(2) 0.036(2) 0.067(3) -0.005(2) 0.015(2) 0.0026(17)
C3 0.031(2) 0.040(2) 0.036(2) -0.0017(19) 0.0003(18) -0.0017(17)
C16 0.035(2) 0.040(2) 0.038(2) -0.0056(19) 0.0091(19) 0.0037(17)
C25 0.084(4) 0.062(3) 0.049(3) 0.003(3) 0.000(3) 0.044(3)
C15 0.090(5) 0.074(4) 0.051(3) 0.017(3) 0.032(3) 0.028(3)
C12 0.090(5) 0.048(3) 0.114(6) 0.036(4) 0.050(5) 0.019(3)
C11 0.054(3) 0.067(4) 0.092(5) -0.041(4) 0.002(3) 0.001(3)
C14 0.053(4) 0.063(4) 0.139(7) -0.013(4) 0.035(4) -0.014(3)
C17 0.044(2) 0.036(2) 0.033(2) 0.0001(18) 0.0089(19) 0.0039(18)
C18 0.038(2) 0.048(3) 0.034(2) -0.010(2) 0.0019(19) 0.0007(19)
C22 0.086(4) 0.065(4) 0.051(3) 0.021(3) 0.022(3) 0.019(3)
C7 0.043(3) 0.031(2) 0.055(3) 0.009(2) 0.016(2) 0.0147(18)
C23 0.045(3) 0.091(4) 0.065(4) -0.033(4) -0.006(3) -0.003(3)
C13 0.080(5) 0.123(6) 0.053(4) -0.017(4) -0.017(3) 0.062(4)
C24 0.116(6) 0.048(3) 0.069(4) -0.010(3) 0.037(4) -0.024(3)
C26 0.211(11) 0.076(5) 0.107(7) 0.022(5) 0.106(8) 0.016(6)
Cl1B 0.168(7) 0.088(5) 0.080(3) 0.023(3) 0.035(4) 0.060(5)

loop_
_atom_type_symbol
_atom_type_description
_atom_type_scat_dispersion_real
_atom_type_scat_dispersion_imag
_atom_type_scat_source
C C 0.0033 0.0016 'International Tables Vol C Tables 4.2.6.8 and 6.1.1.4'
H H 0.0000 0.0000 'International Tables Vol C Tables 4.2.6.8 and 6.1.1.4'
Cl Cl 0.1484 0.1585 'International Tables Vol C Tables 4.2.6.8 and 6.1.1.4'
Dy Dy -0.1892 4.4098 'International Tables Vol C Tables 4.2.6.8 and 6.1.1.4'
I I -0.4742 1.8119 'International Tables Vol C Tables 4.2.6.8 and 6.1.1.4'
N N 0.0061 0.0033 'International Tables Vol C Tables 4.2.6.8 and 6.1.1.4'

loop_
_exptl_crystal_face_index_h
_exptl_crystal_face_index_k
_exptl_crystal_face_index_l
_exptl_crystal_face_perp_dist
1 -1 0 0.1241
1 1 0 0.1231
-1 1 0 0.1293
-1 -1 0 0.1498
0 0 1 0.0585
0 0 -1 0.0528
1 1 -2 0.0993
-1 -1 2 0.1399
-1 -1 -1 0.1333
0 1 -2 0.0924
-2 -1 -1 0.1448
0 1 2 0.0988
1 0 2 0.1081
1 0 -2 0.1036
7 5 22 0.0941

loop_
_geom_angle_atom_site_label_1
_geom_angle_atom_site_label_2
_geom_angle_atom_site_label_3
_geom_angle
_geom_angle_site_symmetry_1
_geom_angle_site_symmetry_3
_geom_angle_publ_flag
N1 Dy1 I1 61.84(8) . . ?
N1 Dy1 C10 83.93(13) . . ?
N1 Dy1 C6 92.52(14) . . ?
N1 Dy1 C8 135.06(14) . . ?
N1 Dy1 C20 81.25(13) . . ?
N1 Dy1 C19 96.60(15) . . ?
N1 Dy1 C9 107.67(15) . . ?
N1 Dy1 C16 100.04(13) . . ?
N1 Dy1 C17 129.79(13) . . ?
N1 Dy1 C18 127.59(13) . . ?
N1 Dy1 C7 122.92(14) . . ?
C10 Dy1 I1 102.07(11) . . ?
C10 Dy1 C20 153.36(15) . . ?
C10 Dy1 C16 175.43(14) . . ?
C6 Dy1 I1 80.21(10) . . ?
C6 Dy1 C10 30.86(15) . . ?
C6 Dy1 C8 51.01(15) . . ?
C6 Dy1 C20 170.29(15) . . ?
C6 Dy1 C16 145.78(14) . . ?
C6 Dy1 C17 132.29(15) . . ?
C8 Dy1 I1 122.84(12) . . ?
C8 Dy1 C10 51.17(15) . . ?
C8 Dy1 C20 137.95(15) . . ?
C8 Dy1 C16 124.90(15) . . ?
C8 Dy1 C17 94.84(15) . . ?
C20 Dy1 I1 90.26(12) . . ?
C20 Dy1 C16 30.77(14) . . ?
C19 Dy1 I1 121.22(12) . . ?
C19 Dy1 C10 131.13(15) . . ?
C19 Dy1 C6 158.51(15) . . ?
C19 Dy1 C8 110.80(17) . . ?
C19 Dy1 C20 30.96(16) . . ?
C19 Dy1 C9 107.53(15) . . ?
C19 Dy1 C16 50.99(14) . . ?
C19 Dy1 C17 51.19(15) . . ?
C19 Dy1 C18 31.23(15) . . ?
C19 Dy1 C7 138.18(17) . . ?
C9 Dy1 I1 130.63(11) . . ?
C9 Dy1 C10 30.89(15) . . ?
C9 Dy1 C6 51.03(14) . . ?
C9 Dy1 C8 31.11(16) . . ?
C9 Dy1 C20 138.03(16) . . ?
C9 Dy1 C16 147.21(16) . . ?
C9 Dy1 C17 117.75(16) . . ?
C9 Dy1 C18 97.64(15) . . ?
C9 Dy1 C7 51.26(14) . . ?
C16 Dy1 I1 78.06(10) . . ?
C17 Dy1 I1 99.58(10) . . ?
C17 Dy1 C10 145.89(14) . . ?
C17 Dy1 C20 50.91(14) . . ?
C17 Dy1 C16 30.57(14) . . ?
C18 Dy1 I1 127.91(10) . . ?
C18 Dy1 C10 128.40(15) . . ?
C18 Dy1 C6 137.44(15) . . ?
C18 Dy1 C8 86.96(15) . . ?
C18 Dy1 C20 51.03(15) . . ?
C18 Dy1 C16 50.57(14) . . ?
C18 Dy1 C17 30.60(14) . . ?
C7 Dy1 I1 91.86(11) . . ?
C7 Dy1 C10 51.10(14) . . ?
C7 Dy1 C6 30.78(16) . . ?
C7 Dy1 C8 30.99(16) . . ?
C7 Dy1 C20 153.17(15) . . ?
C7 Dy1 C16 124.38(14) . . ?
C7 Dy1 C17 102.44(15) . . ?
C7 Dy1 C18 108.84(16) . . ?
C2 I1 Dy1 68.09(12) . . ?
C5 N1 Dy1 143.2(3) . . ?
C2 N1 Dy1 111.1(3) . . ?
C2 N1 C5 104.8(3) . . ?
N1 C5 I4 122.3(3) . . ?
N1 C5 C4 110.7(4) . . ?
C4 C5 I4 126.9(3) . . ?
N1 C2 I1 118.7(3) . . ?
N1 C2 C3 112.4(4) . . ?
C3 C2 I1 128.8(3) . . ?
C6 C10 Dy1 74.4(2) . . ?
C6 C10 C15 124.9(5) . . ?
C9 C10 Dy1 73.8(2) . . ?
C9 C10 C6 107.6(4) . . ?
C9 C10 C15 127.1(5) . . ?
C15 C10 Dy1 123.1(3) . . ?
C10 C6 Dy1 74.8(2) . . ?
C10 C6 C11 124.2(5) . . ?
C11 C6 Dy1 124.9(3) . . ?
C7 C6 Dy1 74.1(2) . . ?
C7 C6 C10 108.4(4) . . ?
C7 C6 C11 126.7(5) . . ?
C9 C8 Dy1 73.8(2) . . ?
C9 C8 C13 126.3(6) . . ?
C7 C8 Dy1 73.9(2) . . ?
C7 C8 C9 107.3(4) . . ?
C7 C8 C13 125.0(6) . . ?
C13 C8 Dy1 128.8(3) . . ?
H21A C21 H21B 109.5 . . ?
H21A C21 H21C 109.5 . . ?
H21B C21 H21C 109.5 . . ?
C16 C21 H21A 109.5 . . ?
C16 C21 H21B 109.5 . . ?
C16 C21 H21C 109.5 . . ?
C19 C20 Dy1 73.5(3) . . ?
C19 C20 C16 107.9(4) . . ?
C19 C20 C25 126.2(5) . . ?
C16 C20 Dy1 75.5(2) . . ?
C16 C20 C25 125.6(5) . . ?
C25 C20 Dy1 121.4(3) . . ?
C20 C19 Dy1 75.5(3) . . ?
C20 C19 C18 107.4(4) . . ?
C20 C19 C24 127.5(5) . . ?
C18 C19 Dy1 74.7(3) . . ?
C18 C19 C24 124.5(5) . . ?
C24 C19 Dy1 122.7(4) . . ?
C5 C4 I3 126.5(3) . . ?
C5 C4 C3 106.4(4) . . ?
C3 C4 I3 127.2(3) . . ?
C10 C9 Dy1 75.4(2) . . ?
C10 C9 C8 108.4(4) . . ?
C10 C9 C14 124.3(6) . . ?
C8 C9 Dy1 75.1(2) . . ?
C8 C9 C14 127.1(6) . . ?
C14 C9 Dy1 120.7(3) . . ?
C2 C3 I2 126.3(3) . . ?
C2 C3 C4 105.6(4) . . ?
C4 C3 I2 128.0(3) . . ?
C21 C16 Dy1 127.2(3) . . ?
C20 C16 Dy1 73.7(3) . . ?
C20 C16 C21 126.1(5) . . ?
C17 C16 Dy1 73.8(2) . . ?
C17 C16 C21 125.0(5) . . ?
C17 C16 C20 108.0(4) . . ?
C20 C25 H25A 109.5 . . ?
C20 C25 H25B 109.5 . . ?
C20 C25 H25C 109.5 . . ?
H25A C25 H25B 109.5 . . ?
H25A C25 H25C 109.5 . . ?
H25B C25 H25C 109.5 . . ?
C10 C15 H15A 109.5 . . ?
C10 C15 H15B 109.5 . . ?
C10 C15 H15C 109.5 . . ?
H15A C15 H15B 109.5 . . ?
H15A C15 H15C 109.5 . . ?
H15B C15 H15C 109.5 . . ?
H12A C12 H12B 109.5 . . ?
H12A C12 H12C 109.5 . . ?
H12B C12 H12C 109.5 . . ?
C7 C12 H12A 109.5 . . ?
C7 C12 H12B 109.5 . . ?
C7 C12 H12C 109.5 . . ?
C6 C11 H11A 109.5 . . ?
C6 C11 H11B 109.5 . . ?
C6 C11 H11C 109.5 . . ?
H11A C11 H11B 109.5 . . ?
H11A C11 H11C 109.5 . . ?
H11B C11 H11C 109.5 . . ?
C9 C14 H14A 109.5 . . ?
C9 C14 H14B 109.5 . . ?
C9 C14 H14C 109.5 . . ?
H14A C14 H14B 109.5 . . ?
H14A C14 H14C 109.5 . . ?
H14B C14 H14C 109.5 . . ?
C16 C17 Dy1 75.7(3) . . ?
C16 C17 C22 125.1(4) . . ?
C18 C17 Dy1 74.1(3) . . ?
C18 C17 C16 108.3(4) . . ?
C18 C17 C22 126.1(5) . . ?
C22 C17 Dy1 122.7(3) . . ?
C19 C18 Dy1 74.1(3) . . ?
C19 C18 C23 124.4(5) . . ?
C17 C18 Dy1 75.3(3) . . ?
C17 C18 C19 108.4(4) . . ?
C17 C18 C23 125.6(5) . . ?
C23 C18 Dy1 128.1(3) . . ?
C17 C22 H22A 109.5 . . ?
C17 C22 H22B 109.5 . . ?
C17 C22 H22C 109.5 . . ?
H22A C22 H22B 109.5 . . ?
H22A C22 H22C 109.5 . . ?
H22B C22 H22C 109.5 . . ?
C6 C7 Dy1 75.1(2) . . ?
C6 C7 C8 108.3(4) . . ?
C6 C7 C12 126.4(5) . . ?
C8 C7 Dy1 75.1(2) . . ?
C8 C7 C12 125.0(6) . . ?
C12 C7 Dy1 120.9(3) . . ?
C18 C23 H23A 109.5 . . ?
C18 C23 H23B 109.5 . . ?
C18 C23 H23C 109.5 . . ?
H23A C23 H23B 109.5 . . ?
H23A C23 H23C 109.5 . . ?
H23B C23 H23C 109.5 . . ?
C8 C13 H13A 109.5 . . ?
C8 C13 H13B 109.5 . . ?
C8 C13 H13C 109.5 . . ?
H13A C13 H13B 109.5 . . ?
H13A C13 H13C 109.5 . . ?
H13B C13 H13C 109.5 . . ?
C19 C24 H24A 109.5 . . ?
C19 C24 H24B 109.5 . . ?
C19 C24 H24C 109.5 . . ?
H24A C24 H24B 109.5 . . ?
H24A C24 H24C 109.5 . . ?
H24B C24 H24C 109.5 . . ?
Cl2 C26 H26C 106.7 . . ?
Cl2 C26 H26D 106.7 . . ?
Cl2 C26 H26A 108.3 . . ?
Cl2 C26 H26B 108.3 . . ?
Cl1A C26 Cl2 122.5(6) . . ?
Cl1A C26 H26C 106.7 . . ?
Cl1A C26 H26D 106.7 . . ?
Cl1A C26 H26A 96.8 . . ?
Cl1A C26 H26B 112.0 . . ?
H26C C26 H26D 106.6 . . ?
H26C C26 H26A 11.7 . . ?
H26C C26 H26B 97.5 . . ?
H26D C26 H26A 116.2 . . ?
H26D C26 H26B 9.3 . . ?
H26A C26 H26B 107.4 . . ?
Cl1B C26 Cl2 115.7(5) . . ?
Cl1B C26 Cl1A 11.6(7) . . ?
Cl1B C26 H26C 118.3 . . ?
Cl1B C26 H26D 101.7 . . ?
Cl1B C26 H26A 108.3 . . ?
Cl1B C26 H26B 108.3 . . ?

loop_
_geom_bond_atom_site_label_1
_geom_bond_atom_site_label_2
_geom_bond_distance
_geom_bond_site_symmetry_2
_geom_bond_publ_flag
Dy1 I1 3.2499(4) . ?
Dy1 N1 2.383(3) . ?
Dy1 C10 2.658(4) . ?
Dy1 C6 2.653(4) . ?
Dy1 C8 2.655(4) . ?
Dy1 C20 2.658(4) . ?
Dy1 C19 2.633(5) . ?
Dy1 C9 2.637(4) . ?
Dy1 C16 2.681(4) . ?
Dy1 C17 2.657(4) . ?
Dy1 C18 2.641(5) . ?
Dy1 C7 2.639(4) . ?
I1 C2 2.088(4) . ?
I4 C5 2.070(4) . ?
I3 C4 2.067(4) . ?
I2 C3 2.066(4) . ?
Cl2 C26 1.705(8) . ?
Cl1A C26 1.653(12) . ?
N1 C5 1.370(5) . ?
N1 C2 1.359(5) . ?
C5 C4 1.386(6) . ?
C2 C3 1.370(6) . ?
C10 C6 1.413(7) . ?
C10 C9 1.410(7) . ?
C10 C15 1.497(7) . ?
C6 C11 1.516(7) . ?
C6 C7 1.405(7) . ?
C8 C9 1.419(7) . ?
C8 C7 1.415(7) . ?
C8 C13 1.499(7) . ?
C21 H21A 0.9600 . ?
C21 H21B 0.9600 . ?
C21 H21C 0.9600 . ?
C21 C16 1.510(7) . ?
C20 C19 1.412(7) . ?
C20 C16 1.417(7) . ?
C20 C25 1.502(6) . ?
C19 C18 1.419(7) . ?
C19 C24 1.512(7) . ?
C4 C3 1.403(6) . ?
C9 C14 1.506(7) . ?
C16 C17 1.408(6) . ?
C25 H25A 0.9600 . ?
C25 H25B 0.9600 . ?
C25 H25C 0.9600 . ?
C15 H15A 0.9600 . ?
C15 H15B 0.9600 . ?
C15 H15C 0.9600 . ?
C12 H12A 0.9600 . ?
C12 H12B 0.9600 . ?
C12 H12C 0.9600 . ?
C12 C7 1.502(7) . ?
C11 H11A 0.9600 . ?
C11 H11B 0.9600 . ?
C11 H11C 0.9600 . ?
C14 H14A 0.9600 . ?
C14 H14B 0.9600 . ?
C14 H14C 0.9600 . ?
C17 C18 1.398(6) . ?
C17 C22 1.512(7) . ?
C18 C23 1.512(7) . ?
C22 H22A 0.9600 . ?
C22 H22B 0.9600 . ?
C22 H22C 0.9600 . ?
C23 H23A 0.9600 . ?
C23 H23B 0.9600 . ?
C23 H23C 0.9600 . ?
C13 H13A 0.9600 . ?
C13 H13B 0.9600 . ?
C13 H13C 0.9600 . ?
C24 H24A 0.9600 . ?
C24 H24B 0.9600 . ?
C24 H24C 0.9600 . ?
C26 H26C 0.9700 . ?
C26 H26D 0.9700 . ?
C26 H26A 0.9700 . ?
C26 H26B 0.9700 . ?
C26 Cl1B 1.634(11) . ?

loop_
_geom_torsion_atom_site_label_1
_geom_torsion_atom_site_label_2
_geom_torsion_atom_site_label_3
_geom_torsion_atom_site_label_4
_geom_torsion
_geom_torsion_site_symmetry_1
_geom_torsion_site_symmetry_2
_geom_torsion_site_symmetry_3
_geom_torsion_site_symmetry_4
_geom_torsion_publ_flag
Dy1 N1 C5 I4 12.0(6) . . . . ?
Dy1 N1 C5 C4 -167.6(3) . . . . ?
Dy1 N1 C2 I1 -5.8(4) . . . . ?
Dy1 N1 C2 C3 171.6(3) . . . . ?
Dy1 C10 C6 C11 122.2(5) . . . . ?
Dy1 C10 C6 C7 -67.1(3) . . . . ?
Dy1 C10 C9 C8 68.5(3) . . . . ?
Dy1 C10 C9 C14 -117.4(5) . . . . ?
Dy1 C6 C7 C8 -68.4(3) . . . . ?
Dy1 C6 C7 C12 117.7(5) . . . . ?
Dy1 C8 C9 C10 -68.7(3) . . . . ?
Dy1 C8 C9 C14 117.4(5) . . . . ?
Dy1 C8 C7 C6 68.4(3) . . . . ?
Dy1 C8 C7 C12 -117.6(5) . . . . ?
Dy1 C20 C19 C18 -68.5(3) . . . . ?
Dy1 C20 C19 C24 120.4(5) . . . . ?
Dy1 C20 C16 C21 -124.5(5) . . . . ?
Dy1 C20 C16 C17 66.4(3) . . . . ?
Dy1 C19 C18 C17 -68.1(3) . . . . ?
Dy1 C19 C18 C23 125.6(5) . . . . ?
Dy1 C16 C17 C18 67.5(3) . . . . ?
Dy1 C16 C17 C22 -120.1(5) . . . . ?
Dy1 C17 C18 C19 67.3(3) . . . . ?
Dy1 C17 C18 C23 -126.6(5) . . . . ?
I1 C2 C3 I2 -5.6(6) . . . . ?
I1 C2 C3 C4 177.8(3) . . . . ?
I4 C5 C4 I3 -0.2(6) . . . . ?
I4 C5 C4 C3 -179.0(3) . . . . ?
I3 C4 C3 I2 3.9(6) . . . . ?
I3 C4 C3 C2 -179.5(3) . . . . ?
N1 C5 C4 I3 179.4(3) . . . . ?
N1 C5 C4 C3 0.6(5) . . . . ?
N1 C2 C3 I2 177.3(3) . . . . ?
N1 C2 C3 C4 0.7(5) . . . . ?
C5 N1 C2 I1 -177.7(3) . . . . ?
C5 N1 C2 C3 -0.3(5) . . . . ?
C5 C4 C3 I2 -177.3(3) . . . . ?
C5 C4 C3 C2 -0.8(5) . . . . ?
C2 N1 C5 I4 179.4(3) . . . . ?
C2 N1 C5 C4 -0.2(5) . . . . ?
C10 C6 C7 Dy1 67.5(3) . . . . ?
C10 C6 C7 C8 -0.9(5) . . . . ?
C10 C6 C7 C12 -174.8(4) . . . . ?
C6 C10 C9 Dy1 -67.2(3) . . . . ?
C6 C10 C9 C8 1.3(5) . . . . ?
C6 C10 C9 C14 175.4(5) . . . . ?
C21 C16 C17 Dy1 124.4(5) . . . . ?
C21 C16 C17 C18 -168.1(4) . . . . ?
C21 C16 C17 C22 4.3(7) . . . . ?
C20 C19 C18 Dy1 69.0(3) . . . . ?
C20 C19 C18 C17 0.9(5) . . . . ?
C20 C19 C18 C23 -165.4(5) . . . . ?
C20 C16 C17 Dy1 -66.3(3) . . . . ?
C20 C16 C17 C18 1.2(5) . . . . ?
C20 C16 C17 C22 173.6(5) . . . . ?
C19 C20 C16 Dy1 -67.0(3) . . . . ?
C19 C20 C16 C21 168.5(5) . . . . ?
C19 C20 C16 C17 -0.6(5) . . . . ?
C9 C10 C6 Dy1 66.8(3) . . . . ?
C9 C10 C6 C11 -171.0(4) . . . . ?
C9 C10 C6 C7 -0.2(5) . . . . ?
C9 C8 C7 Dy1 -66.7(3) . . . . ?
C9 C8 C7 C6 1.7(5) . . . . ?
C9 C8 C7 C12 175.7(4) . . . . ?
C16 C20 C19 Dy1 68.3(3) . . . . ?
C16 C20 C19 C18 -0.2(5) . . . . ?
C16 C20 C19 C24 -171.3(5) . . . . ?
C16 C17 C18 Dy1 -68.6(3) . . . . ?
C16 C17 C18 C19 -1.3(5) . . . . ?
C16 C17 C18 C23 164.8(5) . . . . ?
C25 C20 C19 Dy1 -117.2(5) . . . . ?
C25 C20 C19 C18 174.3(5) . . . . ?
C25 C20 C19 C24 3.1(8) . . . . ?
C25 C20 C16 Dy1 118.5(5) . . . . ?
C25 C20 C16 C21 -6.0(8) . . . . ?
C25 C20 C16 C17 -175.1(5) . . . . ?
C15 C10 C6 Dy1 -119.8(4) . . . . ?
C15 C10 C6 C11 2.4(7) . . . . ?
C15 C10 C6 C7 173.2(4) . . . . ?
C15 C10 C9 Dy1 119.6(5) . . . . ?
C15 C10 C9 C8 -171.9(4) . . . . ?
C15 C10 C9 C14 2.2(8) . . . . ?
C11 C6 C7 Dy1 -122.0(5) . . . . ?
C11 C6 C7 C8 169.6(5) . . . . ?
C11 C6 C7 C12 -4.3(8) . . . . ?
C22 C17 C18 Dy1 119.1(5) . . . . ?
C22 C17 C18 C19 -173.6(5) . . . . ?
C22 C17 C18 C23 -7.4(8) . . . . ?
C7 C8 C9 Dy1 66.8(3) . . . . ?
C7 C8 C9 C10 -1.8(5) . . . . ?
C7 C8 C9 C14 -175.7(5) . . . . ?
C13 C8 C9 Dy1 -126.5(5) . . . . ?
C13 C8 C9 C10 164.8(5) . . . . ?
C13 C8 C9 C14 -9.1(8) . . . . ?
C13 C8 C7 Dy1 126.4(5) . . . . ?
C13 C8 C7 C6 -165.2(5) . . . . ?
C13 C8 C7 C12 8.8(8) . . . . ?
C24 C19 C18 Dy1 -119.5(5) . . . . ?
C24 C19 C18 C17 172.4(5) . . . . ?
C24 C19 C18 C23 6.1(8) . . . . ?

loop_
_exptl_oxdiff_crystal_face_indexfrac_h
_exptl_oxdiff_crystal_face_indexfrac_k
_exptl_oxdiff_crystal_face_indexfrac_l
_exptl_oxdiff_crystal_face_x
_exptl_oxdiff_crystal_face_y
_exptl_oxdiff_crystal_face_z
0.9483 -1.1458 -0.2720 -0.0783 -0.0142 0.0325
1.0827 0.8624 -0.1166 0.0038 0.0040 0.0859
-0.9483 1.1458 0.2720 0.0783 0.0142 -0.0325
-1.0827 -0.8624 0.1166 -0.0038 -0.0040 -0.0859
0.0369 -0.0553 0.9864 -0.0100 0.0322 0.0044
-0.0369 0.0553 -0.9864 0.0100 -0.0322 -0.0044
1.0089 0.9729 -2.0894 0.0239 -0.0605 0.0770
-1.0089 -0.9729 2.0894 -0.0239 0.0605 -0.0770
-1.1196 -0.8071 -0.8698 0.0063 -0.0363 -0.0903
-0.0066 1.1146 -1.8951 0.0612 -0.0554 0.0178
-2.1352 -0.6654 -0.6755 0.0435 -0.0312 -0.1495
0.1410 0.8936 2.0505 0.0210 0.0736 0.0356
1.0894 -0.2522 1.7785 -0.0574 0.0594 0.0681
0.9417 -0.0312 -2.1671 -0.0172 -0.0696 0.0503
7.1599 5.2409 21.5710 -0.1415 0.7602 0.6341
